data_4028764
loop_
_publ_author_name
'Xiaochen Ji'
'Huawen Huang'
'Wanqing Wu'
'Xianwei Li'
'Huanfeng Jiang'

_publ_section_title
;
 Palladium-Catalyzed Oxidative Coupling of Aromatic Primary Amines and
 Alkenes under Molecular Oxygen: Stereoselective Assembly of (Z)-Enamines
;
_journal_name_full 'Journal of Organic Chemistry'
_journal_page_first 11155
_journal_page_last 11162
_journal_paper_doi 10.1021/jo402117r
_journal_volume 78
_journal_year 2013
_chemical_formula_sum 'C19 H16 F N O2'
_chemical_formula_weight 309.33
_chemical_name_systematic
; 
 ? 
;
_space_group_IT_number 14
_symmetry_cell_setting monoclinic
_symmetry_space_group_name_Hall '-P 2yn'
_symmetry_space_group_name_H-M 'P 1 21/n 1'
_atom_sites_solution_hydrogens geom
_atom_sites_solution_primary direct
_atom_sites_solution_secondary difmap
_audit_creation_method SHELXL-97
_cell_angle_alpha 90.00
_cell_angle_beta 98.87(3)
_cell_angle_gamma 90.00
_cell_formula_units_Z 4
_cell_length_a 12.152(2)
_cell_length_b 7.7729(16)
_cell_length_c 16.896(3)
_cell_measurement_temperature 293(2)
_cell_volume 1576.8(5)
_computing_structure_refinement 'SHELXL-97 (Sheldrick, 1997)'
_computing_structure_solution 'SHELXS-97 (Sheldrick, 1990)'
_diffrn_ambient_temperature 293(2)
_diffrn_measured_fraction_theta_full 0.993
_diffrn_measured_fraction_theta_max 0.993
_diffrn_radiation_monochromator graphite
_diffrn_radiation_source 'fine-focus sealed tube'
_diffrn_radiation_type MoK\a
_diffrn_radiation_wavelength 0.71073
_diffrn_reflns_av_R_equivalents 0.0373
_diffrn_reflns_av_sigmaI/netI 0.0331
_diffrn_reflns_limit_h_max 15
_diffrn_reflns_limit_h_min -15
_diffrn_reflns_limit_k_max 10
_diffrn_reflns_limit_k_min -10
_diffrn_reflns_limit_l_max 21
_diffrn_reflns_limit_l_min -21
_diffrn_reflns_number 14917
_diffrn_reflns_theta_full 27.46
_diffrn_reflns_theta_max 27.46
_diffrn_reflns_theta_min 3.12
_exptl_absorpt_coefficient_mu 0.092
_exptl_crystal_density_diffrn 1.303
_exptl_crystal_F_000 648
_refine_diff_density_max 0.211
_refine_diff_density_min -0.207
_refine_diff_density_rms 0.055
_refine_ls_extinction_method none
_refine_ls_goodness_of_fit_ref 1.086
_refine_ls_hydrogen_treatment mixed
_refine_ls_matrix_type full
_refine_ls_number_parameters 208
_refine_ls_number_reflns 3579
_refine_ls_number_restraints 0
_refine_ls_restrained_S_all 1.086
_refine_ls_R_factor_all 0.1049
_refine_ls_R_factor_gt 0.0539
_refine_ls_shift/su_max 0.000
_refine_ls_shift/su_mean 0.000
_refine_ls_structure_factor_coef Fsqd
_refine_ls_weighting_details 'calc w=1/[\s^2^(Fo^2^)+(0.1043P)^2^+0.0000P] where P=(Fo^2^+2Fc^2^)/3'
_refine_ls_weighting_scheme calc
_refine_ls_wR_factor_gt 0.1479
_refine_ls_wR_factor_ref 0.1959
_reflns_number_gt 1804
_reflns_number_total 3579
_reflns_threshold_expression >2sigma(I)
_cod_data_source_file jo402117r_si_002.cif
_cod_data_source_block jxc
_cod_original_cell_volume 1576.9(6)
_cod_database_code 4028764

loop_
_symmetry_equiv_pos_as_xyz
'x, y, z'
'-x+1/2, y+1/2, -z+1/2'
'-x, -y, -z'
'x-1/2, -y-1/2, z-1/2'

loop_
_atom_site_label
_atom_site_type_symbol
_atom_site_fract_x
_atom_site_fract_y
_atom_site_fract_z
_atom_site_U_iso_or_equiv
_atom_site_adp_type
_atom_site_occupancy
_atom_site_symmetry_multiplicity
_atom_site_calc_flag
_atom_site_refinement_flags
O2 O 1.10153(11) 0.1877(2) 0.99697(8) 0.0731(5) Uani 1 1 d .
O1 O 1.16607(13) 0.2392(2) 0.88280(9) 0.0798(5) Uani 1 1 d .
C1 C 0.70206(16) 0.3148(3) 0.95428(11) 0.0597(5) Uani 1 1 d .
C5 C 0.5184(2) 0.2367(4) 0.97480(14) 0.0831(7) Uani 1 1 d .
H5A H 0.4483 0.1927 0.9554 0.100 Uiso 1 1 calc R
C2 C 0.72470(17) 0.3713(3) 1.03278(12) 0.0706(6) Uani 1 1 d .
H2A H 0.7942 0.4173 1.0523 0.085 Uiso 1 1 calc R
C3 C 0.6446(2) 0.3598(4) 1.08218(13) 0.0836(7) Uani 1 1 d .
H3A H 0.6595 0.3973 1.1350 0.100 Uiso 1 1 calc R
C4 C 0.54295(19) 0.2920(4) 1.05190(15) 0.0845(7) Uani 1 1 d .
C6 C 0.59848(18) 0.2467(3) 0.92605(13) 0.0719(6) Uani 1 1 d .
H6A H 0.5829 0.2073 0.8735 0.086 Uiso 1 1 calc R
C19 C 1.21279(18) 0.1390(4) 1.03235(14) 0.0894(8) Uani 1 1 d .
H19A H 1.2128 0.1042 1.0869 0.134 Uiso 1 1 calc R
H19B H 1.2620 0.2352 1.0310 0.134 Uiso 1 1 calc R
H19C H 1.2376 0.0450 1.0027 0.134 Uiso 1 1 calc R
F1 F 0.46462(13) 0.2818(3) 1.10077(9) 0.1292(7) Uani 1 1 d .
N1 N 0.78551(13) 0.3242(2) 0.90421(9) 0.0658(5) Uani 1 1 d .
C8 C 0.97647(16) 0.2915(2) 0.88765(10) 0.0559(5) Uani 1 1 d .
C7 C 0.89481(16) 0.2861(3) 0.93242(11) 0.0579(5) Uani 1 1 d .
H7A H 0.9132 0.2545 0.9859 0.069 Uiso 1 1 calc R
C10 C 0.8347(2) 0.3635(3) 0.77390(12) 0.0854(8) Uani 1 1 d .
H10A H 0.8104 0.3760 0.7193 0.102 Uiso 1 1 calc R
C11 C 0.7585(2) 0.3552(3) 0.82148(12) 0.0831(8) Uani 1 1 d .
H11A H 0.6841 0.3703 0.7995 0.100 Uiso 1 1 calc R
C9 C 0.95685(17) 0.3543(3) 0.80131(10) 0.0647(6) Uani 1 1 d .
H9A H 0.9888 0.2704 0.7681 0.078 Uiso 1 1 calc R
C12 C 1.01148(16) 0.5280(3) 0.79265(9) 0.0554(5) Uani 1 1 d .
C13 C 0.97861(18) 0.6686(3) 0.83284(11) 0.0674(6) Uani 1 1 d .
H13A H 0.9237 0.6550 0.8650 0.081 Uiso 1 1 calc R
C17 C 1.09303(17) 0.5519(3) 0.74500(11) 0.0656(6) Uani 1 1 d .
H17A H 1.1167 0.4593 0.7171 0.079 Uiso 1 1 calc R
C18 C 1.08917(17) 0.2393(3) 0.92026(11) 0.0586(5) Uani 1 1 d .
C15 C 1.1055(2) 0.8496(3) 0.77948(13) 0.0780(7) Uani 1 1 d .
H15A H 1.1374 0.9574 0.7753 0.094 Uiso 1 1 calc R
C16 C 1.13979(18) 0.7132(3) 0.73839(12) 0.0747(7) Uani 1 1 d .
H16A H 1.1944 0.7284 0.7060 0.090 Uiso 1 1 calc R
C14 C 1.0249(2) 0.8287(3) 0.82660(13) 0.0776(7) Uani 1 1 d .
H14A H 1.0014 0.9218 0.8543 0.093 Uiso 1 1 calc R

loop_
_atom_site_aniso_label
_atom_site_aniso_U_11
_atom_site_aniso_U_22
_atom_site_aniso_U_33
_atom_site_aniso_U_23
_atom_site_aniso_U_13
_atom_site_aniso_U_12
O2 0.0510(9) 0.1048(13) 0.0638(9) 0.0111(7) 0.0098(6) 0.0076(8)
O1 0.0692(10) 0.0950(12) 0.0823(10) 0.0017(8) 0.0339(8) 0.0029(8)
C1 0.0450(11) 0.0663(13) 0.0654(12) 0.0048(9) 0.0004(8) 0.0000(9)
C5 0.0499(13) 0.114(2) 0.0827(16) 0.0070(13) 0.0024(11) -0.0119(12)
C2 0.0539(12) 0.0825(16) 0.0714(13) -0.0080(10) -0.0033(10) -0.0018(11)
C3 0.0655(15) 0.114(2) 0.0697(13) -0.0073(12) 0.0054(11) 0.0109(13)
C4 0.0533(14) 0.122(2) 0.0801(15) 0.0138(13) 0.0157(11) 0.0094(13)
C6 0.0519(12) 0.0891(17) 0.0721(13) -0.0012(11) 0.0015(10) -0.0099(11)
C19 0.0566(14) 0.115(2) 0.0946(17) 0.0165(14) 0.0052(12) 0.0174(13)
F1 0.0674(10) 0.230(2) 0.0949(11) 0.0142(11) 0.0268(8) 0.0061(11)
N1 0.0489(10) 0.0882(13) 0.0574(10) 0.0086(8) -0.0010(7) -0.0076(8)
C8 0.0565(12) 0.0611(12) 0.0498(10) -0.0021(8) 0.0078(8) -0.0080(9)
C7 0.0520(12) 0.0686(13) 0.0512(10) 0.0020(8) 0.0025(8) -0.0068(9)
C10 0.0815(17) 0.116(2) 0.0526(12) 0.0072(11) -0.0073(11) -0.0344(14)
C11 0.0653(14) 0.115(2) 0.0610(13) 0.0173(12) -0.0162(10) -0.0238(13)
C9 0.0737(14) 0.0714(14) 0.0495(10) -0.0062(8) 0.0108(9) -0.0108(11)
C12 0.0552(11) 0.0666(13) 0.0445(9) 0.0022(8) 0.0081(8) -0.0008(9)
C13 0.0654(13) 0.0773(16) 0.0628(12) -0.0026(10) 0.0200(10) -0.0040(11)
C17 0.0608(12) 0.0818(15) 0.0557(11) 0.0058(9) 0.0141(9) 0.0049(11)
C18 0.0595(13) 0.0581(12) 0.0605(11) -0.0057(8) 0.0167(9) -0.0072(9)
C15 0.0746(15) 0.0787(17) 0.0800(14) 0.0133(12) 0.0101(12) -0.0107(13)
C16 0.0590(13) 0.1002(19) 0.0674(13) 0.0203(12) 0.0177(10) -0.0058(12)
C14 0.0827(17) 0.0674(15) 0.0840(15) -0.0024(11) 0.0174(12) -0.0041(12)

loop_
_atom_type_symbol
_atom_type_description
_atom_type_scat_dispersion_real
_atom_type_scat_dispersion_imag
_atom_type_scat_source
C C 0.0033 0.0016 'International Tables Vol C Tables 4.2.6.8 and 6.1.1.4'
H H 0.0000 0.0000 'International Tables Vol C Tables 4.2.6.8 and 6.1.1.4'
N N 0.0061 0.0033 'International Tables Vol C Tables 4.2.6.8 and 6.1.1.4'
O O 0.0106 0.0060 'International Tables Vol C Tables 4.2.6.8 and 6.1.1.4'
F F 0.0171 0.0103 'International Tables Vol C Tables 4.2.6.8 and 6.1.1.4'

loop_
_geom_angle_atom_site_label_1
_geom_angle_atom_site_label_2
_geom_angle_atom_site_label_3
_geom_angle
C18 O2 C19 115.89(16)
C6 C1 C2 119.2(2)
C6 C1 N1 120.72(19)
C2 C1 N1 120.02(18)
C4 C5 C6 119.1(2)
C3 C2 C1 120.3(2)
C4 C3 C2 118.7(2)
F1 C4 C5 119.6(2)
F1 C4 C3 118.3(2)
C5 C4 C3 122.1(2)
C5 C6 C1 120.5(2)
C7 N1 C11 116.56(18)
C7 N1 C1 121.60(15)
C11 N1 C1 121.50(18)
C7 C8 C18 120.98(18)
C7 C8 C9 122.13(18)
C18 C8 C9 116.89(17)
C8 C7 N1 124.00(18)
C11 C10 C9 124.70(18)
C10 C11 N1 122.4(2)
C10 C9 C12 110.92(18)
C10 C9 C8 108.38(17)
C12 C9 C8 111.76(15)
C13 C12 C17 117.94(19)
C13 C12 C9 119.50(17)
C17 C12 C9 122.56(18)
C14 C13 C12 121.8(2)
C12 C17 C16 120.5(2)
O1 C18 O2 121.7(2)
O1 C18 C8 124.21(19)
O2 C18 C8 114.08(17)
C14 C15 C16 120.4(2)
C15 C16 C17 120.0(2)
C15 C14 C13 119.4(2)

loop_
_geom_bond_atom_site_label_1
_geom_bond_atom_site_label_2
_geom_bond_distance
O2 C18 1.343(2)
O2 C19 1.442(2)
O1 C18 1.207(2)
C1 C6 1.381(3)
C1 C2 1.384(3)
C1 N1 1.419(2)
C5 C4 1.360(3)
C5 C6 1.371(3)
C2 C3 1.379(3)
C3 C4 1.368(3)
C4 F1 1.355(3)
N1 C7 1.373(2)
N1 C11 1.407(3)
C8 C7 1.338(3)
C8 C18 1.453(3)
C8 C9 1.522(3)
C10 C11 1.319(3)
C10 C9 1.487(3)
C9 C12 1.521(3)
C12 C13 1.378(3)
C12 C17 1.382(3)
C13 C14 1.377(3)
C17 C16 1.387(3)
C15 C14 1.364(3)
C15 C16 1.368(3)
